data_1548686
loop_
_publ_author_name
'Bolzan, Adrian A.'
'Kennedy, Brendan J.'
'Howard, Christopher J.'

_publ_section_title
;
 Neutron Powder Diffraction Study of Molybdenum and Tungsten Dioxides
;
_journal_coden_ASTM AJCHAS
_journal_issue 8
_journal_name_full 'Australian Journal of Chemistry'
_journal_page_first 1473
_journal_page_last 1477
_journal_paper_doi 10.1071/ch9951473
_journal_volume 48
_journal_year 1995
_chemical_formula_sum 'O2 W'
_chemical_name_systematic 'Tungsten dioxide'
_space_group_crystal_system monoclinic
_space_group_IT_number 14
_space_group_name_Hall '-P 2ybc'
_space_group_name_H-M_alt 'P 1 21/c 1'
_symmetry_space_group_name_Hall '-P 2ybc'
_symmetry_space_group_name_H-M 'P 1 21/c 1'
_cell_angle_alpha 90
_cell_angle_beta 120.678(1)
_cell_angle_gamma 90
_cell_formula_units_Z 4
_cell_length_a 5.5769(2)
_cell_length_b 4.8986(1)
_cell_length_c 5.6644(2)
_cell_volume 133.089(7)
_diffrn_radiation_probe neutron
_diffrn_radiation_wavelength 1.4925
_pd_meas_2theta_range_inc 0.05
_pd_meas_2theta_range_max 148
_pd_meas_2theta_range_min 15
_pd_proc_ls_prof_R_factor 0.0522
_pd_proc_ls_prof_wR_expected 0.0459
_pd_proc_ls_prof_wR_factor 0.0642
_pd_proc_number_of_points 320
_pd_proc_wavelength 1.4925
_refine_ls_number_parameters 28
_refine_ls_R_I_factor 0.0191
_cod_data_source_file bolzan1995.cif
_cod_data_source_block WO2
_cod_database_code 1548686

loop_
_space_group_symop_id
_space_group_symop_operation_xyz
1 x,y,z
2 -x,y+1/2,-z+1/2
3 -x,-y,-z
4 x,-y+1/2,z+1/2

loop_
_atom_site_label
_atom_site_type_symbol
_atom_site_fract_x
_atom_site_fract_y
_atom_site_fract_z
_atom_site_adp_type
_atom_site_B_iso_or_equiv
W W 0.2309(5) -0.0088(6) 0.0147(5) Biso 0.22(3)
O1 O 0.1138(4) 0.2212(4) 0.2345(3) Biso 0.35(3)
O2 O 0.3901(4) 0.6981(4) 0.2985(3) Biso 0.35(3)
